data_7056897
loop_
_publ_author_name
'Jin, Jun-Cheng'
'Wu, Jian'
'Liu, Wei-Cong'
'Ma, Ai-Qing'
'Liu, Jian-Qiang'
'Singh, Amita'
'Kumar, Abhinav'

_publ_section_title
;
 A new Zn(ii) metal--organic framework having 3D CdSO4 topology as
 luminescent sensor and photocatalyst for degradation of organic dyes
;
_journal_issue 4
_journal_name_full 'New Journal of Chemistry'
_journal_page_first 2767
_journal_paper_doi 10.1039/C7NJ04355D
_journal_volume 42
_journal_year 2018
_chemical_formula_moiety '0.25(C48 H24 N24 O16 Zn4), 2(C3 H7 N O)'
_chemical_formula_sum 'C18 H20 N8 O6 Zn'
_chemical_formula_weight 509.79
_space_group_crystal_system monoclinic
_space_group_IT_number 15
_space_group_name_Hall '-C 2yc'
_space_group_name_H-M_alt 'C 1 2/c 1'
_symmetry_space_group_name_Hall '-C 2yc'
_symmetry_space_group_name_H-M 'C 1 2/c 1'
_atom_sites_solution_hydrogens geom
_atom_sites_solution_primary dual
_audit_creation_date 2017-12-12
_audit_creation_method
;
Olex2 1.2
(compiled 2017.08.10 svn.r3458 for OlexSys, GUI svn.r5381)
;
_audit_update_record
;
2018-01-03 deposited with the CCDC.
2018-01-12 downloaded from the CCDC.
;
_cell_angle_alpha 90
_cell_angle_beta 101.234(4)
_cell_angle_gamma 90
_cell_formula_units_Z 4
_cell_length_a 11.4591(5)
_cell_length_b 16.6924(5)
_cell_length_c 13.1556(5)
_cell_measurement_reflns_used 2324
_cell_measurement_temperature 100.0(3)
_cell_measurement_theta_max 72.1870
_cell_measurement_theta_min 4.7160
_cell_volume 2468.19(16)
_computing_cell_refinement 'CrysAlisPro 1.171.38.41 (Rigaku OD, 2015)'
_computing_data_collection 'CrysAlisPro 1.171.38.41 (Rigaku OD, 2015)'
_computing_data_reduction 'CrysAlisPro 1.171.38.41 (Rigaku OD, 2015)'
_computing_molecular_graphics 'Olex2 (Dolomanov et al., 2009)'
_computing_publication_material 'Olex2 (Dolomanov et al., 2009)'
_computing_structure_refinement 'ShelXL (Sheldrick, 2015)'
_computing_structure_solution 'ShelXT (Sheldrick, 2015)'
_diffrn_ambient_environment N~2~
_diffrn_ambient_temperature 100.0(3)
_diffrn_detector 'CCD plate'
_diffrn_detector_area_resol_mean 10.5594
_diffrn_detector_type Atlas
_diffrn_measured_fraction_theta_full 0.996
_diffrn_measured_fraction_theta_max 0.964
_diffrn_measurement_details
;
List of Runs (angles in degrees, time in seconds):

  # Type    Start    End  Width  t~exp~   \w     \q     \k     \f   Frames
#--------------------------------------------------------------------------
  1  \w    -48.00  32.00   1.00    1.44    --  -39.90  38.00  90.00   80
  2  \w    -66.00  34.00   1.00    1.44    --  -39.90  57.00-180.00  100
  3  \w     65.00  97.00   1.00    1.44    --   39.90-125.00-180.00   32
  4  \w     51.00 122.00   1.00    5.75    --  106.29-125.00-120.00   71
  5  \w     54.00 125.00   1.00    5.75    --  106.29 -45.00  60.00   71
  6  \w     77.00 112.00   1.00    5.75    --  106.29  30.00-120.00   35
  7  \w    115.00 174.00   1.00    5.75    --  106.29  30.00-120.00   59
  8  \w    100.00 137.00   1.00    5.75    --  106.29 125.00-120.00   37
  9  \w     96.00 123.00   1.00    5.75    --  106.29 125.00 120.00   27
 10  \w     32.00 109.00   1.00    5.75    --  106.29 -94.00  90.00   77
 11  \w     37.00 128.00   1.00    5.75    --  106.29-152.00  91.00   91
;
_diffrn_measurement_device 'four-circle diffractometer'
_diffrn_measurement_device_type 'SuperNova, Dual, Cu at zero, Atlas'
_diffrn_measurement_method '\w scans'
_diffrn_orient_matrix_type 'CrysAlisPro convention (1999,Acta A55,543-557)'
_diffrn_orient_matrix_UB_11 -0.1149639000
_diffrn_orient_matrix_UB_12 0.0364778000
_diffrn_orient_matrix_UB_13 -0.0637599000
_diffrn_orient_matrix_UB_21 -0.0425918000
_diffrn_orient_matrix_UB_22 -0.0842606000
_diffrn_orient_matrix_UB_23 -0.0381385000
_diffrn_orient_matrix_UB_31 -0.0613873000
_diffrn_orient_matrix_UB_32 -0.0096132000
_diffrn_orient_matrix_UB_33 0.0934267000
_diffrn_radiation_monochromator mirror
_diffrn_radiation_probe x-ray
_diffrn_radiation_type CuK\a
_diffrn_radiation_wavelength 1.54184
_diffrn_reflns_av_R_equivalents 0.0307
_diffrn_reflns_av_unetI/netI 0.0361
_diffrn_reflns_Laue_measured_fraction_full 0.996
_diffrn_reflns_Laue_measured_fraction_max 0.964
_diffrn_reflns_limit_h_max 9
_diffrn_reflns_limit_h_min -14
_diffrn_reflns_limit_k_max 15
_diffrn_reflns_limit_k_min -20
_diffrn_reflns_limit_l_max 16
_diffrn_reflns_limit_l_min -13
_diffrn_reflns_number 4731
_diffrn_reflns_point_group_measured_fraction_full 0.996
_diffrn_reflns_point_group_measured_fraction_max 0.964
_diffrn_reflns_theta_full 67.684
_diffrn_reflns_theta_max 73.202
_diffrn_reflns_theta_min 4.743
_diffrn_source 'micro-focus sealed X-ray tube'
_diffrn_source_type 'SuperNova (Cu) X-ray Source'
_exptl_absorpt_coefficient_mu 1.804
_exptl_absorpt_correction_T_max 1.00000
_exptl_absorpt_correction_T_min 0.70848
_exptl_absorpt_correction_type multi-scan
_exptl_absorpt_process_details
;
CrysAlisPro 1.171.38.41 (Rigaku Oxford Diffraction, 2015)
Empirical absorption correction using spherical harmonics,
 implemented in SCALE3 ABSPACK scaling algorithm.
;
_exptl_crystal_colour colorless
_exptl_crystal_density_diffrn 1.372
_exptl_crystal_description block
_exptl_crystal_F_000 1048
_exptl_crystal_size_max 0.15
_exptl_crystal_size_mid 0.13
_exptl_crystal_size_min 0.11
_refine_diff_density_max 0.617
_refine_diff_density_min -0.542
_refine_diff_density_rms 0.080
_refine_ls_extinction_method none
_refine_ls_goodness_of_fit_ref 1.020
_refine_ls_hydrogen_treatment constr
_refine_ls_matrix_type full
_refine_ls_number_parameters 152
_refine_ls_number_reflns 2402
_refine_ls_number_restraints 0
_refine_ls_restrained_S_all 1.020
_refine_ls_R_factor_all 0.0538
_refine_ls_R_factor_gt 0.0478
_refine_ls_shift/su_max 0.001
_refine_ls_shift/su_mean 0.000
_refine_ls_structure_factor_coef Fsqd
_refine_ls_weighting_details 'w=1/[\s^2^(Fo^2^)+(0.0411P)^2^+13.8364P] where P=(Fo^2^+2Fc^2^)/3'
_refine_ls_weighting_scheme calc
_refine_ls_wR_factor_gt 0.1223
_refine_ls_wR_factor_ref 0.1258
_reflns_Friedel_coverage 0.000
_reflns_number_gt 2134
_reflns_number_total 2402
_reflns_threshold_expression 'I > 2\s(I)'
_cod_data_source_file c7nj04355d2.cif
_cod_data_source_block Zn
_cod_depositor_comments 'Adding full bibliography for 7056897.cif.'
_cod_database_code 7056897
_shelx_shelxl_version_number 2017/1
_chemical_oxdiff_formula 'C H N O Zn'
_shelx_space_group_comment
;
The symmetry employed for this shelxl refinement is uniquely defined
by the following loop, which should always be used as a source of
symmetry information in preference to the above space-group names.
They are only intended as comments.
;
_reflns_odcompleteness_completeness 99.91
_reflns_odcompleteness_iscentric 1
_reflns_odcompleteness_theta 66.97
_olex2_refinement_description
;
1. Fixed Uiso
 At 1.2 times of:
  All C(H) groups
 At 1.5 times of:
  All C(H,H,H) groups
2.a Aromatic/amide H refined with riding coordinates:
 C2(H2), C4(H4), C1(H1), C9(H9)
2.b Idealised Me refined as rotating group:
 C8(H8A,H8B,H8C), C7(H7A,H7B,H7C)
;
_olex2_submission_special_instructions 'No special instructions were received'
_oxdiff_exptl_absorpt_empirical_details
;
Empirical correction (ABSPACK) includes:
- Absorption correction using spherical harmonics
- Frame scaling
;
_oxdiff_exptl_absorpt_empirical_full_max 2.821
_oxdiff_exptl_absorpt_empirical_full_min 0.238

loop_
_space_group_symop_operation_xyz
'x, y, z'
'-x, y, -z+1/2'
'x+1/2, y+1/2, z'
'-x+1/2, y+1/2, -z+1/2'
'-x, -y, -z'
'x, -y, z-1/2'
'-x+1/2, -y+1/2, -z'
'x+1/2, -y+1/2, z-1/2'

loop_
_atom_site_label
_atom_site_type_symbol
_atom_site_fract_x
_atom_site_fract_y
_atom_site_fract_z
_atom_site_U_iso_or_equiv
_atom_site_adp_type
_atom_site_occupancy
_atom_site_site_symmetry_order
_atom_site_calc_flag
_atom_site_refinement_flags_posn
_atom_site_refinement_flags_adp
_atom_site_refinement_flags_occupancy
Zn01 Zn 0.500000 0.58207(3) 0.250000 0.02125(18) Uani 1 2 d S T P
O1 O 0.4258(2) 0.65990(13) 0.32821(17) 0.0288(5) Uani 1 1 d . . .
N3 N 0.2056(2) 0.89956(15) 0.40194(19) 0.0221(5) Uani 1 1 d . . .
N1 N 0.1230(2) 1.00570(15) 0.32554(19) 0.0247(5) Uani 1 1 d . . .
O2 O 0.3668(3) 0.55876(15) 0.4133(2) 0.0540(9) Uani 1 1 d . . .
C6 C 0.3748(3) 0.63049(18) 0.3964(2) 0.0254(6) Uani 1 1 d . . .
C2 C 0.1044(3) 0.93762(18) 0.3710(2) 0.0257(6) Uani 1 1 d . . .
H2 H 0.030382 0.919228 0.379810 0.031 Uiso 1 1 calc R . .
C3 C 0.2273(3) 0.82422(18) 0.4547(2) 0.0216(6) Uani 1 1 d . . .
C4 C 0.2901(3) 0.76750(18) 0.4105(2) 0.0227(6) Uani 1 1 d . . .
H4 H 0.316650 0.780212 0.350036 0.027 Uiso 1 1 calc R . .
N2 N 0.2967(3) 0.9419(2) 0.3758(3) 0.0544(10) Uani 1 1 d . . .
C5 C 0.3146(3) 0.69187(18) 0.4542(2) 0.0219(6) Uani 1 1 d . . .
C1 C 0.2423(4) 1.0054(3) 0.3311(4) 0.0538(12) Uani 1 1 d . . .
H1 H 0.282251 1.046921 0.305374 0.065 Uiso 1 1 calc R . .
O3 O 0.3738(4) 0.3328(3) 0.3730(5) 0.1108(18) Uani 1 1 d . . .
N4 N 0.1894(4) 0.3539(3) 0.4023(4) 0.0788(16) Uani 1 1 d . . .
C9 C 0.2979(5) 0.3771(3) 0.3949(5) 0.0701(15) Uani 1 1 d . . .
H9 H 0.317574 0.430784 0.407359 0.084 Uiso 1 1 calc R . .
C8 C 0.1488(8) 0.2747(5) 0.3829(5) 0.136(4) Uani 1 1 d . . .
H8A H 0.088740 0.273293 0.320869 0.205 Uiso 1 1 calc GR . .
H8B H 0.115850 0.255756 0.440223 0.205 Uiso 1 1 calc GR . .
H8C H 0.214126 0.240978 0.374446 0.205 Uiso 1 1 calc GR . .
C7 C 0.1021(7) 0.4141(7) 0.4196(8) 0.158(5) Uani 1 1 d . . .
H7A H 0.141831 0.463899 0.439573 0.236 Uiso 1 1 calc GR . .
H7B H 0.062790 0.396136 0.473566 0.236 Uiso 1 1 calc GR . .
H7C H 0.044332 0.421612 0.356827 0.236 Uiso 1 1 calc GR . .

loop_
_atom_site_aniso_label
_atom_site_aniso_U_11
_atom_site_aniso_U_22
_atom_site_aniso_U_33
_atom_site_aniso_U_23
_atom_site_aniso_U_13
_atom_site_aniso_U_12
Zn01 0.0337(3) 0.0162(3) 0.0190(3) 0.000 0.0179(2) 0.000
O1 0.0416(13) 0.0217(10) 0.0303(11) -0.0011(9) 0.0248(10) 0.0039(10)
N3 0.0291(13) 0.0200(12) 0.0213(12) 0.0020(9) 0.0150(10) 0.0022(10)
N1 0.0349(15) 0.0204(12) 0.0226(12) 0.0014(10) 0.0150(11) 0.0009(11)
O2 0.109(3) 0.0214(12) 0.0476(15) -0.0017(11) 0.0558(17) 0.0019(14)
C6 0.0401(18) 0.0237(15) 0.0176(13) -0.0021(11) 0.0187(13) 0.0004(13)
C2 0.0288(16) 0.0237(14) 0.0305(16) 0.0042(12) 0.0205(13) 0.0026(12)
C3 0.0274(15) 0.0218(13) 0.0191(13) 0.0020(11) 0.0133(11) 0.0021(12)
C4 0.0292(15) 0.0251(14) 0.0184(13) 0.0013(11) 0.0157(12) 0.0004(12)
N2 0.0320(17) 0.057(2) 0.075(3) 0.042(2) 0.0139(16) -0.0003(15)
C5 0.0269(15) 0.0222(14) 0.0201(13) 0.0000(11) 0.0135(12) 0.0004(12)
C1 0.036(2) 0.053(2) 0.070(3) 0.041(2) 0.007(2) -0.0062(18)
O3 0.095(3) 0.077(3) 0.182(5) 0.024(3) 0.082(4) -0.009(3)
N4 0.064(3) 0.114(4) 0.067(3) -0.036(3) 0.035(2) -0.045(3)
C9 0.059(3) 0.050(3) 0.110(5) -0.006(3) 0.036(3) -0.020(2)
C8 0.185(8) 0.165(8) 0.075(4) -0.051(5) 0.066(5) -0.144(7)
C7 0.076(5) 0.241(13) 0.166(9) -0.067(9) 0.046(6) 0.014(7)

loop_
_atom_type_symbol
_atom_type_description
_atom_type_scat_dispersion_real
_atom_type_scat_dispersion_imag
_atom_type_scat_source
C C 0.0181 0.0091 'International Tables Vol C Tables 4.2.6.8 and 6.1.1.4'
H H 0.0000 0.0000 'International Tables Vol C Tables 4.2.6.8 and 6.1.1.4'
N N 0.0311 0.0180 'International Tables Vol C Tables 4.2.6.8 and 6.1.1.4'
O O 0.0492 0.0322 'International Tables Vol C Tables 4.2.6.8 and 6.1.1.4'
Zn Zn -1.5491 0.6778 'International Tables Vol C Tables 4.2.6.8 and 6.1.1.4'

loop_
_geom_angle_atom_site_label_1
_geom_angle_atom_site_label_2
_geom_angle_atom_site_label_3
_geom_angle
_geom_angle_site_symmetry_1
_geom_angle_site_symmetry_3
O1 Zn01 O1 96.55(13) 2_655 .
O1 Zn01 N1 119.74(10) . 3_545
O1 Zn01 N1 119.74(10) 2_655 4_545
O1 Zn01 N1 110.30(10) . 4_545
O1 Zn01 N1 110.30(10) 2_655 3_545
N1 Zn01 N1 101.41(15) 4_545 3_545
C6 O1 Zn01 115.17(19) . .
C2 N3 C3 129.3(3) . .
C2 N3 N2 110.2(3) . .
N2 N3 C3 120.6(3) . .
C2 N1 Zn01 127.5(2) . 3_455
C2 N1 C1 102.9(3) . .
C1 N1 Zn01 129.1(2) . 3_455
O1 C6 C5 114.3(3) . .
O2 C6 O1 124.9(3) . .
O2 C6 C5 120.7(3) . .
N3 C2 N1 110.2(3) . .
N3 C2 H2 124.9 . .
N1 C2 H2 124.9 . .
C4 C3 N3 116.9(2) . .
C4 C3 C5 121.4(3) . 7_566
C5 C3 N3 121.7(3) 7_566 .
C3 C4 H4 119.1 . .
C3 C4 C5 121.8(3) . .
C5 C4 H4 119.1 . .
C1 N2 N3 102.2(3) . .
C3 C5 C6 124.3(3) 7_566 .
C4 C5 C6 118.6(3) . .
C4 C5 C3 116.8(3) . 7_566
N1 C1 H1 122.8 . .
N2 C1 N1 114.5(3) . .
N2 C1 H1 122.8 . .
C9 N4 C8 122.9(6) . .
C9 N4 C7 119.4(6) . .
C8 N4 C7 117.3(7) . .
O3 C9 N4 124.3(5) . .
O3 C9 H9 117.9 . .
N4 C9 H9 117.9 . .
N4 C8 H8A 109.5 . .
N4 C8 H8B 109.5 . .
N4 C8 H8C 109.5 . .
H8A C8 H8B 109.5 . .
H8A C8 H8C 109.5 . .
H8B C8 H8C 109.5 . .
N4 C7 H7A 109.5 . .
N4 C7 H7B 109.5 . .
N4 C7 H7C 109.5 . .
H7A C7 H7B 109.5 . .
H7A C7 H7C 109.5 . .
H7B C7 H7C 109.5 . .

loop_
_geom_bond_atom_site_label_1
_geom_bond_atom_site_label_2
_geom_bond_distance
_geom_bond_site_symmetry_2
Zn01 O1 1.952(2) 2_655
Zn01 O1 1.952(2) .
Zn01 N1 2.013(3) 3_545
Zn01 N1 2.013(3) 4_545
O1 C6 1.261(4) .
N3 C2 1.315(4) .
N3 C3 1.434(4) .
N3 N2 1.360(4) .
N1 C2 1.320(4) .
N1 C1 1.355(5) .
O2 C6 1.225(4) .
C6 C5 1.520(4) .
C2 H2 0.9300 .
C3 C4 1.383(4) .
C3 C5 1.402(4) 7_566
C4 H4 0.9300 .
C4 C5 1.393(4) .
N2 C1 1.310(5) .
C1 H1 0.9300 .
O3 C9 1.219(7) .
N4 C9 1.324(6) .
N4 C8 1.409(8) .
N4 C7 1.467(10) .
C9 H9 0.9300 .
C8 H8A 0.9600 .
C8 H8B 0.9600 .
C8 H8C 0.9600 .
C7 H7A 0.9600 .
C7 H7B 0.9600 .
C7 H7C 0.9600 .

loop_
_smtbx_masks_void_nr
_smtbx_masks_void_average_x
_smtbx_masks_void_average_y
_smtbx_masks_void_average_z
_smtbx_masks_void_volume
_smtbx_masks_void_count_electrons
1 0.000 0.355 0.750 103.0 28.8
2 0.000 0.645 0.250 103.0 29.0
3 0.500 0.145 0.250 103.0 29.0
4 0.500 0.855 0.750 103.0 28.8
